data_7234815
loop_
_publ_author_name
'Ashraf, Abida'
'Khalid, Muhammad'
'Tahir, Muhammad Nawaz'
'Yaqub, Muhammad'
'Naseer, Muhammad Moazzam'
'Kamal, Ghulam Mustafa'
'Saifullah, Bullo'
'Braga, Ataualpa Albert Carmo'
'Shafiq, Zahid'
'Rauf, Waqar'

_publ_section_title
;
 A facile and concise route to (hydroxybenzoyl)pyrido[2,3-d]pyrimidine
 heterocycle derivatives: synthesis, and structural, spectral and
 computational exploration
;
_journal_issue 59
_journal_name_full 'RSC Advances'
_journal_page_first 34567
_journal_paper_doi 10.1039/C9RA05415D
_journal_volume 9
_journal_year 2019
_chemical_formula_iupac 'C17 H15 N3 O4'
_chemical_formula_moiety 'C17 H15 N3 O4'
_chemical_formula_sum 'C17 H15 N3 O4'
_chemical_formula_weight 325.32
_chemical_name_systematic
;
6-(2-Hydroxy-5-ethylbenzoyl)-1-methylpyrido[2,3-d]pyrimidine-2,4(1H,3H)-dione
;
_space_group_crystal_system monoclinic
_space_group_IT_number 14
_space_group_name_Hall '-P 2ybc'
_space_group_name_H-M_alt 'P 1 21/c 1'
_symmetry_space_group_name_Hall '-P 2ybc'
_symmetry_space_group_name_H-M 'P 1 21/c 1'
_atom_sites_solution_hydrogens geom
_atom_sites_solution_primary direct
_atom_sites_solution_secondary difmap
_audit_creation_method SHELXL-2014/7
_audit_update_record
;
2019-04-11 deposited with the CCDC.    2019-09-11 downloaded from the CCDC.
;
_cell_angle_alpha 90
_cell_angle_beta 114.332(2)
_cell_angle_gamma 90
_cell_formula_units_Z 4
_cell_length_a 11.7250(5)
_cell_length_b 13.3565(6)
_cell_length_c 10.1992(4)
_cell_measurement_reflns_used 2687
_cell_measurement_temperature 296(2)
_cell_measurement_theta_max 27.915
_cell_measurement_theta_min 2.706
_cell_volume 1455.37(11)
_computing_cell_refinement 'SAINT (Bruker, 2007)'
_computing_data_collection 'APEX2 (Bruker, 2007)'
_computing_data_reduction 'SAINT (Bruker, 2007)'
_computing_molecular_graphics 'ORTEP-3 for Windows (Farrugia, 1997) and PLATON (Spek, 2009)'
_computing_publication_material
;
WinGX (Farrugia, 1999) and PLATON (Spek, 2009)
;
_computing_structure_refinement 'SHELXL-2014/6  (Sheldrick, 2015)'
_computing_structure_solution 'SHELXS97 (Sheldrick, 2008)'
_diffrn_ambient_temperature 296(2)
_diffrn_detector_area_resol_mean 0.76
_diffrn_measured_fraction_theta_full 0.979
_diffrn_measured_fraction_theta_max 0.979
_diffrn_measurement_device_type 'Bruker Kappa APEXII CCD'
_diffrn_measurement_method \w
_diffrn_radiation_monochromator graphite
_diffrn_radiation_source 'fine-focus sealed tube'
_diffrn_radiation_type MoK\a
_diffrn_radiation_wavelength 0.71073
_diffrn_reflns_av_R_equivalents 0.0345
_diffrn_reflns_av_unetI/netI 0.0429
_diffrn_reflns_limit_h_max 15
_diffrn_reflns_limit_h_min -15
_diffrn_reflns_limit_k_max 17
_diffrn_reflns_limit_k_min -14
_diffrn_reflns_limit_l_max 10
_diffrn_reflns_limit_l_min -13
_diffrn_reflns_number 8838
_diffrn_reflns_theta_full 27.915
_diffrn_reflns_theta_max 27.915
_diffrn_reflns_theta_min 2.706
_diffrn_standards_number 0
_exptl_absorpt_coefficient_mu 0.109
_exptl_absorpt_correction_T_max 0.975
_exptl_absorpt_correction_T_min 0.930
_exptl_absorpt_correction_type multi-scan
_exptl_absorpt_process_details '(SADABS; Bruker, 2005)'
_exptl_crystal_colour yellow
_exptl_crystal_density_diffrn 1.485
_exptl_crystal_density_method 'not measured'
_exptl_crystal_description prism
_exptl_crystal_F_000 680
_exptl_crystal_size_max 0.44
_exptl_crystal_size_mid 0.38
_exptl_crystal_size_min 0.36
_refine_diff_density_max 0.291
_refine_diff_density_min -0.196
_refine_diff_density_rms 0.043
_refine_ls_goodness_of_fit_ref 1.047
_refine_ls_hydrogen_treatment constr
_refine_ls_matrix_type full
_refine_ls_number_parameters 220
_refine_ls_number_reflns 3414
_refine_ls_number_restraints 0
_refine_ls_restrained_S_all 1.047
_refine_ls_R_factor_all 0.0588
_refine_ls_R_factor_gt 0.0455
_refine_ls_shift/su_max 0.000
_refine_ls_shift/su_mean 0.000
_refine_ls_structure_factor_coef Fsqd
_refine_ls_weighting_details 'w=1/[\s^2^(Fo^2^)+(0.0658P)^2^+0.3184P] where P=(Fo^2^+2Fc^2^)/3'
_refine_ls_weighting_scheme calc
_refine_ls_wR_factor_gt 0.1235
_refine_ls_wR_factor_ref 0.1332
_reflns_number_gt 2687
_reflns_number_total 3413
_reflns_threshold_expression I>2\s(I)
_cod_data_source_file c9ra05415d2.cif
_cod_data_source_block MS6BZU
_cod_database_code 7234815
_shelx_shelxl_version_number 2014/7
_shelx_space_group_comment
;
The symmetry employed for this shelxl refinement is uniquely defined
by the following loop, which should always be used as a source of
symmetry information in preference to the above space-group names.
They are only intended as comments.
;

loop_
_space_group_symop_operation_xyz
'x, y, z'
'-x, y+1/2, -z+1/2'
'-x, -y, -z'
'x, -y-1/2, z-1/2'

loop_
_atom_site_label
_atom_site_type_symbol
_atom_site_fract_x
_atom_site_fract_y
_atom_site_fract_z
_atom_site_U_iso_or_equiv
_atom_site_adp_type
_atom_site_occupancy
_atom_site_site_symmetry_order
_atom_site_calc_flag
_atom_site_refinement_flags_posn
_atom_site_refinement_flags_adp
O1 O 0.57404(13) 0.45757(9) 0.25619(15) 0.0582(4) Uani 1 1 d . .
H1 H 0.6193 0.4433 0.3398 0.087 Uiso 1 1 calc R U
O2 O 0.68094(11) 0.33776(9) 0.47462(12) 0.0464(3) Uani 1 1 d . .
O3 O 0.90040(11) 0.09151(9) 0.88372(10) 0.0436(3) Uani 1 1 d . .
O4 O 1.00674(13) -0.20758(9) 0.75839(13) 0.0550(3) Uani 1 1 d . .
N1 N 0.80933(11) 0.01708(10) 0.39407(12) 0.0350(3) Uani 1 1 d . .
N2 N 0.95235(12) -0.05743(10) 0.81642(12) 0.0375(3) Uani 1 1 d . .
H2A H 0.9861 -0.0749 0.9055 0.045 Uiso 1 1 calc R U
N3 N 0.90814(11) -0.09735(9) 0.57660(12) 0.0324(3) Uani 1 1 d . .
C1 C 0.52320(14) 0.37322(12) 0.18263(17) 0.0394(3) Uani 1 1 d . .
C2 C 0.43626(15) 0.38296(14) 0.04031(19) 0.0483(4) Uani 1 1 d . .
H2 H 0.4147 0.4462 -0.0005 0.058 Uiso 1 1 calc R U
C3 C 0.38252(14) 0.29967(14) -0.03957(17) 0.0460(4) Uani 1 1 d . .
H3 H 0.3259 0.3077 -0.1348 0.055 Uiso 1 1 calc R U
C4 C 0.40974(13) 0.20330(12) 0.01703(16) 0.0393(4) Uani 1 1 d . .
C5 C 0.49630(13) 0.19432(12) 0.15838(15) 0.0355(3) Uani 1 1 d . .
H5 H 0.5146 0.1308 0.1992 0.043 Uiso 1 1 calc R U
C6 C 0.55717(13) 0.27687(11) 0.24206(15) 0.0332(3) Uani 1 1 d . .
C7 C 0.34775(15) 0.11249(14) -0.07002(18) 0.0487(4) Uani 1 1 d . .
H7A H 0.4032 0.0555 -0.0343 0.058 Uiso 1 1 calc R U
H7B H 0.3343 0.1235 -0.1693 0.058 Uiso 1 1 calc R U
C8 C 0.22415(17) 0.08854(15) -0.0645(2) 0.0575(5) Uani 1 1 d . .
H8A H 0.2358 0.0822 0.0339 0.086 Uiso 1 1 calc R U
H8B H 0.1923 0.0267 -0.1142 0.086 Uiso 1 1 calc R U
H8C H 0.1656 0.1414 -0.1098 0.086 Uiso 1 1 calc R U
C9 C 0.65458(13) 0.26693(11) 0.39048(15) 0.0335(3) Uani 1 1 d . .
C10 C 0.72330(12) 0.17068(11) 0.43997(14) 0.0317(3) Uani 1 1 d . .
C11 C 0.74796(13) 0.10325(11) 0.35056(14) 0.0352(3) Uani 1 1 d . .
H11 H 0.7196 0.1196 0.2536 0.042 Uiso 1 1 calc R U
C12 C 0.85105(12) -0.00522(11) 0.53390(13) 0.0292(3) Uani 1 1 d . .
C13 C 0.83982(12) 0.06060(11) 0.63474(13) 0.0292(3) Uani 1 1 d . .
C14 C 0.77579(12) 0.14946(11) 0.58644(14) 0.0306(3) Uani 1 1 d . .
H14 H 0.7679 0.1947 0.6515 0.037 Uiso 1 1 calc R U
C15 C 0.89833(13) 0.03566(11) 0.78806(14) 0.0324(3) Uani 1 1 d . .
C16 C 0.95900(13) -0.12644(12) 0.71911(15) 0.0356(3) Uani 1 1 d . .
C17 C 0.91441(15) -0.16888(12) 0.47050(16) 0.0427(4) Uani 1 1 d . .
H17A H 0.8355 -0.2027 0.4247 0.064 Uiso 1 1 calc R U
H17B H 0.9791 -0.2171 0.5180 0.064 Uiso 1 1 calc R U
H17C H 0.9327 -0.1337 0.3994 0.064 Uiso 1 1 calc R U

loop_
_atom_site_aniso_label
_atom_site_aniso_U_11
_atom_site_aniso_U_22
_atom_site_aniso_U_33
_atom_site_aniso_U_23
_atom_site_aniso_U_13
_atom_site_aniso_U_12
O1 0.0662(8) 0.0315(7) 0.0609(8) 0.0046(6) 0.0101(6) 0.0032(5)
O2 0.0580(7) 0.0348(6) 0.0385(6) -0.0052(5) 0.0118(5) 0.0014(5)
O3 0.0579(7) 0.0455(7) 0.0228(5) -0.0006(5) 0.0120(4) 0.0076(5)
O4 0.0730(8) 0.0407(7) 0.0406(6) 0.0080(5) 0.0126(6) 0.0180(6)
N1 0.0415(6) 0.0365(7) 0.0233(5) -0.0005(5) 0.0095(5) 0.0034(5)
N2 0.0447(7) 0.0381(7) 0.0222(5) 0.0056(5) 0.0063(5) 0.0039(5)
N3 0.0361(6) 0.0303(6) 0.0267(6) -0.0002(5) 0.0088(5) 0.0017(5)
C1 0.0383(7) 0.0340(8) 0.0441(8) 0.0064(7) 0.0150(6) 0.0045(6)
C2 0.0419(8) 0.0460(10) 0.0512(9) 0.0213(8) 0.0134(7) 0.0096(7)
C3 0.0348(7) 0.0605(11) 0.0351(8) 0.0124(8) 0.0069(6) 0.0069(7)
C4 0.0326(7) 0.0487(10) 0.0340(7) 0.0000(7) 0.0111(6) 0.0013(6)
C5 0.0371(7) 0.0335(8) 0.0329(7) 0.0046(6) 0.0115(6) 0.0025(6)
C6 0.0346(7) 0.0330(8) 0.0311(7) 0.0054(6) 0.0125(5) 0.0031(6)
C7 0.0403(8) 0.0606(11) 0.0366(8) -0.0072(8) 0.0073(6) 0.0023(7)
C8 0.0485(10) 0.0567(12) 0.0626(11) -0.0079(9) 0.0181(8) -0.0062(8)
C9 0.0385(7) 0.0309(7) 0.0299(7) 0.0007(6) 0.0129(6) -0.0006(6)
C10 0.0338(6) 0.0315(7) 0.0256(6) 0.0019(5) 0.0079(5) -0.0003(5)
C11 0.0402(7) 0.0384(8) 0.0227(6) 0.0026(6) 0.0088(5) 0.0023(6)
C12 0.0277(6) 0.0313(7) 0.0254(6) 0.0003(5) 0.0077(5) -0.0019(5)
C13 0.0296(6) 0.0327(7) 0.0221(6) 0.0002(5) 0.0074(5) -0.0028(5)
C14 0.0322(6) 0.0325(8) 0.0248(6) -0.0024(5) 0.0094(5) -0.0024(5)
C15 0.0344(7) 0.0362(8) 0.0239(6) 0.0016(6) 0.0092(5) -0.0019(6)
C16 0.0356(7) 0.0355(8) 0.0295(7) 0.0026(6) 0.0070(5) 0.0007(6)
C17 0.0528(9) 0.0365(9) 0.0354(8) -0.0039(7) 0.0148(7) 0.0055(7)

loop_
_atom_type_symbol
_atom_type_description
_atom_type_scat_dispersion_real
_atom_type_scat_dispersion_imag
_atom_type_scat_source
C C 0.0033 0.0016 'International Tables Vol C Tables 4.2.6.8 and 6.1.1.4'
H H 0.0000 0.0000 'International Tables Vol C Tables 4.2.6.8 and 6.1.1.4'
N N 0.0061 0.0033 'International Tables Vol C Tables 4.2.6.8 and 6.1.1.4'
O O 0.0106 0.0060 'International Tables Vol C Tables 4.2.6.8 and 6.1.1.4'

loop_
_geom_angle_atom_site_label_1
_geom_angle_atom_site_label_2
_geom_angle_atom_site_label_3
_geom_angle
C1 O1 H1 109.5
C11 N1 C12 117.24(12)
C15 N2 C16 127.74(12)
C15 N2 H2A 116.1
C16 N2 H2A 116.1
C16 N3 C12 121.68(12)
C16 N3 C17 117.51(12)
C12 N3 C17 120.79(11)
O1 C1 C2 117.86(14)
O1 C1 C6 122.83(14)
C2 C1 C6 119.29(15)
C3 C2 C1 120.23(15)
C3 C2 H2 119.9
C1 C2 H2 119.9
C2 C3 C4 122.24(14)
C2 C3 H3 118.9
C4 C3 H3 118.9
C5 C4 C3 117.13(14)
C5 C4 C7 120.94(14)
C3 C4 C7 121.93(14)
C4 C5 C6 122.59(14)
C4 C5 H5 118.7
C6 C5 H5 118.7
C5 C6 C1 118.40(13)
C5 C6 C9 122.62(13)
C1 C6 C9 118.98(13)
C4 C7 C8 112.82(15)
C4 C7 H7A 109.0
C8 C7 H7A 109.0
C4 C7 H7B 109.0
C8 C7 H7B 109.0
H7A C7 H7B 107.8
C7 C8 H8A 109.5
C7 C8 H8B 109.5
H8A C8 H8B 109.5
C7 C8 H8C 109.5
H8A C8 H8C 109.5
H8B C8 H8C 109.5
O2 C9 C6 120.78(13)
O2 C9 C10 118.84(12)
C6 C9 C10 120.37(12)
C14 C10 C11 116.86(13)
C14 C10 C9 118.55(13)
C11 C10 C9 124.37(12)
N1 C11 C10 124.69(12)
N1 C11 H11 117.7
C10 C11 H11 117.7
N1 C12 N3 116.82(12)
N1 C12 C13 122.69(13)
N3 C12 C13 120.49(12)
C14 C13 C12 118.63(12)
C14 C13 C15 121.53(12)
C12 C13 C15 119.82(13)
C13 C14 C10 119.54(13)
C13 C14 H14 120.2
C10 C14 H14 120.2
O3 C15 N2 122.03(12)
O3 C15 C13 124.13(13)
N2 C15 C13 113.84(12)
O4 C16 N2 121.05(13)
O4 C16 N3 122.76(14)
N2 C16 N3 116.20(13)
N3 C17 H17A 109.5
N3 C17 H17B 109.5
H17A C17 H17B 109.5
N3 C17 H17C 109.5
H17A C17 H17C 109.5
H17B C17 H17C 109.5

loop_
_geom_bond_atom_site_label_1
_geom_bond_atom_site_label_2
_geom_bond_distance
O1 C1 1.349(2)
O1 H1 0.8200
O2 C9 1.2281(18)
O3 C15 1.2205(17)
O4 C16 1.2098(18)
N1 C11 1.3327(19)
N1 C12 1.3368(17)
N2 C15 1.3710(19)
N2 C16 1.3800(19)
N2 H2A 0.8600
N3 C16 1.3803(18)
N3 C12 1.3826(18)
N3 C17 1.4680(18)
C1 C2 1.394(2)
C1 C6 1.408(2)
C2 C3 1.369(3)
C2 H2 0.9300
C3 C4 1.393(2)
C3 H3 0.9300
C4 C5 1.385(2)
C4 C7 1.502(2)
C5 C6 1.397(2)
C5 H5 0.9300
C6 C9 1.4795(19)
C7 C8 1.507(2)
C7 H7A 0.9700
C7 H7B 0.9700
C8 H8A 0.9600
C8 H8B 0.9600
C8 H8C 0.9600
C9 C10 1.491(2)
C10 C14 1.3903(18)
C10 C11 1.394(2)
C11 H11 0.9300
C12 C13 1.3999(19)
C13 C14 1.3821(19)
C13 C15 1.4638(18)
C14 H14 0.9300
C17 H17A 0.9600
C17 H17B 0.9600
C17 H17C 0.9600

loop_
_geom_hbond_atom_site_label_D
_geom_hbond_atom_site_label_H
_geom_hbond_atom_site_label_A
_geom_hbond_distance_DH
_geom_hbond_distance_HA
_geom_hbond_distance_DA
_geom_hbond_angle_DHA
_geom_hbond_site_symmetry_A
O1 H1 O2 0.82 1.89 2.6065(17) 144.9 .
N2 H2A O3 0.86 2.02 2.8618(15) 165.5 3_757

loop_
_geom_torsion_atom_site_label_1
_geom_torsion_atom_site_label_2
_geom_torsion_atom_site_label_3
_geom_torsion_atom_site_label_4
_geom_torsion
O1 C1 C2 C3 179.51(16)
C6 C1 C2 C3 1.5(3)
C1 C2 C3 C4 1.2(3)
C2 C3 C4 C5 -1.2(2)
C2 C3 C4 C7 178.28(16)
C3 C4 C5 C6 -1.4(2)
C7 C4 C5 C6 179.08(14)
C4 C5 C6 C1 4.0(2)
C4 C5 C6 C9 -176.65(13)
O1 C1 C6 C5 178.14(15)
C2 C1 C6 C5 -3.9(2)
O1 C1 C6 C9 -1.3(2)
C2 C1 C6 C9 176.67(14)
C5 C4 C7 C8 93.41(19)
C3 C4 C7 C8 -86.1(2)
C5 C6 C9 O2 -159.35(14)
C1 C6 C9 O2 20.0(2)
C5 C6 C9 C10 21.2(2)
C1 C6 C9 C10 -159.41(13)
O2 C9 C10 C14 25.1(2)
C6 C9 C10 C14 -155.45(13)
O2 C9 C10 C11 -149.35(15)
C6 C9 C10 C11 30.1(2)
C12 N1 C11 C10 -0.7(2)
C14 C10 C11 N1 5.5(2)
C9 C10 C11 N1 180.00(13)
C11 N1 C12 N3 176.33(12)
C11 N1 C12 C13 -4.3(2)
C16 N3 C12 N1 177.42(12)
C17 N3 C12 N1 -3.85(19)
C16 N3 C12 C13 -2.0(2)
C17 N3 C12 C13 176.78(13)
N1 C12 C13 C14 4.3(2)
N3 C12 C13 C14 -176.32(12)
N1 C12 C13 C15 -174.02(13)
N3 C12 C13 C15 5.31(19)
C12 C13 C14 C10 0.7(2)
C15 C13 C14 C10 179.04(12)
C11 C10 C14 C13 -5.2(2)
C9 C10 C14 C13 179.94(12)
C16 N2 C15 O3 -178.41(14)
C16 N2 C15 C13 1.3(2)
C14 C13 C15 O3 -3.4(2)
C12 C13 C15 O3 174.88(14)
C14 C13 C15 N2 176.83(12)
C12 C13 C15 N2 -4.85(18)
C15 N2 C16 O4 -177.95(14)
C15 N2 C16 N3 1.9(2)
C12 N3 C16 O4 178.22(14)
C17 N3 C16 O4 -0.6(2)
C12 N3 C16 N2 -1.6(2)
C17 N3 C16 N2 179.64(13)
